data_2238550
loop_
_publ_author_name
'Bhuiyan, M. Delower H.'
'Gainsford, Graeme J.'
'Kay, Andrew'
'Anderson, Jack'

_publ_section_title
;
 2-(3-Cyano-4-methyl-5,5-diphenyl-5<i>H</i>-furan-2-ylidene)malononitrile
;
_journal_coeditor_code RZ5081
_journal_issue 9
_journal_name_full 'Acta Crystallographica Section E'
_journal_page_first o1365
_journal_page_last o1366
_journal_paper_doi 10.1107/S1600536813020849
_journal_volume 69
_journal_year 2013
_chemical_formula_iupac 'C21 H13 N3 O'
_chemical_formula_moiety 'C21 H13 N3 O'
_chemical_formula_sum 'C21 H13 N3 O'
_chemical_formula_weight 323.34
_chemical_name_systematic
;
2-(3-Cyano-4-methyl-5,5-diphenyl-5<i>H</i>-furan-2-ylidene)malononitrile
;
_space_group_IT_number 2
_symmetry_cell_setting triclinic
_symmetry_space_group_name_Hall '-P 1'
_symmetry_space_group_name_H-M 'P -1'
_atom_sites_solution_hydrogens geom
_atom_sites_solution_primary direct
_atom_sites_solution_secondary difmap
_audit_creation_method SHELXL-97
_cell_angle_alpha 89.954(2)
_cell_angle_beta 89.052(2)
_cell_angle_gamma 79.233(2)
_cell_formula_units_Z 4
_cell_length_a 9.2308(3)
_cell_length_b 12.5991(4)
_cell_length_c 14.3043(4)
_cell_measurement_reflns_used 9027
_cell_measurement_temperature 123(2)
_cell_measurement_theta_max 30.50
_cell_measurement_theta_min 2.17
_cell_volume 1634.07(9)
_computing_cell_refinement 'SAINT (Bruker, 2005)'
_computing_data_collection 'APEX2 (Bruker, 2005)'
_computing_data_reduction 'SAINT (Bruker, 2005)'
_computing_molecular_graphics
;
ORTEP-3 for Windows (Farrugia, 2012) and Mercury
(Macrae <i>et al.</i>, 2006)
;
_computing_publication_material
;
SHELXL97 (Sheldrick, 2008) and PLATON (Spek, 2009)
;
_computing_structure_refinement 'SHELXL97 (Sheldrick, 2008)'
_computing_structure_solution 'SHELXS97 (Sheldrick, 2008)'
_diffrn_ambient_temperature 123(2)
_diffrn_detector_area_resol_mean 8.333
_diffrn_measured_fraction_theta_full 0.982
_diffrn_measured_fraction_theta_max 0.982
_diffrn_measurement_device_type 'Bruker APEXII CCD'
_diffrn_measurement_method '\f and \w scans'
_diffrn_radiation_monochromator graphite
_diffrn_radiation_source 'fine-focus sealed tube'
_diffrn_radiation_type MoK\a
_diffrn_radiation_wavelength 0.71073
_diffrn_reflns_av_R_equivalents 0.0418
_diffrn_reflns_av_sigmaI/netI 0.0407
_diffrn_reflns_limit_h_max 13
_diffrn_reflns_limit_h_min -13
_diffrn_reflns_limit_k_max 18
_diffrn_reflns_limit_k_min -18
_diffrn_reflns_limit_l_max 20
_diffrn_reflns_limit_l_min -20
_diffrn_reflns_number 45305
_diffrn_reflns_theta_full 30.66
_diffrn_reflns_theta_max 30.66
_diffrn_reflns_theta_min 1.42
_diffrn_standards_decay_% 0
_diffrn_standards_number 0
_exptl_absorpt_coefficient_mu 0.083
_exptl_absorpt_correction_T_max 0.746
_exptl_absorpt_correction_T_min 0.6510
_exptl_absorpt_correction_type multi-scan
_exptl_absorpt_process_details
;
(SADABS; Bruker, 2005)
;
_exptl_crystal_colour colourless
_exptl_crystal_density_diffrn 1.314
_exptl_crystal_density_method 'not measured'
_exptl_crystal_description block
_exptl_crystal_F_000 672
_exptl_crystal_size_max 0.36
_exptl_crystal_size_mid 0.32
_exptl_crystal_size_min 0.29
_refine_diff_density_max 0.348
_refine_diff_density_min -0.235
_refine_ls_extinction_method none
_refine_ls_goodness_of_fit_ref 1.040
_refine_ls_hydrogen_treatment constr
_refine_ls_matrix_type full
_refine_ls_number_parameters 453
_refine_ls_number_reflns 9930
_refine_ls_number_restraints 0
_refine_ls_restrained_S_all 1.040
_refine_ls_R_factor_all 0.0679
_refine_ls_R_factor_gt 0.0454
_refine_ls_shift/su_max 0.000
_refine_ls_shift/su_mean 0.000
_refine_ls_structure_factor_coef Fsqd
_refine_ls_weighting_details 'calc w=1/[\s^2^(Fo^2^)+(0.0512P)^2^+0.3811P] where P=(Fo^2^+2Fc^2^)/3'
_refine_ls_weighting_scheme calc
_refine_ls_wR_factor_gt 0.1073
_refine_ls_wR_factor_ref 0.1189
_reflns_number_gt 7329
_reflns_number_total 9930
_reflns_threshold_expression I>2sigma(I)
_cod_data_source_file rz5081.cif
_cod_data_source_block I
_cod_database_code 2238550
_cod_database_fobs_code 2238550

loop_
_symmetry_equiv_pos_as_xyz
'x, y, z'
'-x, -y, -z'

loop_
_atom_site_type_symbol
_atom_site_label
_atom_site_fract_x
_atom_site_fract_y
_atom_site_fract_z
_atom_site_U_iso_or_equiv
_atom_site_adp_type
_atom_site_calc_flag
_atom_site_refinement_flags
_atom_site_occupancy
_atom_site_symmetry_multiplicity
O O1 0.34806(9) 0.80434(6) 0.09747(5) 0.01913(17) Uani d . 1 1
N N1 0.71127(14) 0.64480(10) -0.12562(9) 0.0387(3) Uani d . 1 1
N N2 0.41086(13) 0.95957(10) -0.09834(8) 0.0315(3) Uani d . 1 1
N N3 0.68541(13) 0.46791(10) 0.06030(8) 0.0320(3) Uani d . 1 1
C C1 0.62087(14) 0.70061(10) -0.08395(9) 0.0255(3) Uani d . 1 1
C C2 0.50822(13) 0.77028(10) -0.03197(8) 0.0204(2) Uani d . 1 1
C C3 0.45366(13) 0.87575(10) -0.06807(8) 0.0228(2) Uani d . 1 1
C C4 0.40415(12) 0.64052(9) 0.17749(8) 0.0194(2) Uani d . 1 1
C C5 0.30203(12) 0.74917(9) 0.18178(8) 0.0176(2) Uani d . 1 1
C C6 0.45279(12) 0.73785(9) 0.04999(8) 0.0183(2) Uani d . 1 1
C C7 0.49044(12) 0.63614(9) 0.10052(8) 0.0193(2) Uani d . 1 1
C C8 0.60060(13) 0.54476(10) 0.07557(8) 0.0225(2) Uani d . 1 1
C C9 0.40783(15) 0.55820(10) 0.25144(9) 0.0269(3) Uani d . 1 1
H H9A 0.4637 0.4889 0.2288 0.032 Uiso calc R 1 1
H H9B 0.3069 0.5502 0.2677 0.032 Uiso calc R 1 1
H H9C 0.4553 0.5808 0.3069 0.032 Uiso calc R 1 1
C C10 0.14038(12) 0.74436(9) 0.16821(8) 0.0188(2) Uani d . 1 1
C C11 0.03222(13) 0.83316(10) 0.19229(8) 0.0225(2) Uani d . 1 1
H H11 0.0589 0.8940 0.2219 0.027 Uiso calc R 1 1
C C12 -0.11448(14) 0.83266(11) 0.17303(9) 0.0278(3) Uani d . 1 1
H H12 -0.1884 0.8930 0.1899 0.033 Uiso calc R 1 1
C C13 -0.15301(14) 0.74430(12) 0.12926(9) 0.0301(3) Uani d . 1 1
H H13 -0.2535 0.7441 0.1162 0.036 Uiso calc R 1 1
C C14 -0.04624(15) 0.65645(11) 0.10437(9) 0.0288(3) Uani d . 1 1
H H14 -0.0733 0.5963 0.0738 0.035 Uiso calc R 1 1
C C15 0.10062(14) 0.65600(10) 0.12400(9) 0.0238(2) Uani d . 1 1
H H15 0.1740 0.5953 0.1072 0.029 Uiso calc R 1 1
C C16 0.33659(12) 0.80840(9) 0.26874(8) 0.0186(2) Uani d . 1 1
C C17 0.45540(13) 0.86160(10) 0.26897(9) 0.0226(2) Uani d . 1 1
H H17 0.5119 0.8654 0.2134 0.027 Uiso calc R 1 1
C C18 0.49144(15) 0.90922(11) 0.35082(9) 0.0287(3) Uani d . 1 1
H H18 0.5728 0.9456 0.3512 0.034 Uiso calc R 1 1
C C19 0.40914(17) 0.90379(12) 0.43177(9) 0.0337(3) Uani d . 1 1
H H19 0.4334 0.9371 0.4875 0.040 Uiso calc R 1 1
C C20 0.29189(17) 0.85014(12) 0.43188(9) 0.0329(3) Uani d . 1 1
H H20 0.2352 0.8468 0.4875 0.040 Uiso calc R 1 1
C C21 0.25681(15) 0.80120(10) 0.35100(8) 0.0255(3) Uani d . 1 1
H H21 0.1778 0.7625 0.3517 0.031 Uiso calc R 1 1
O O1' 0.98981(9) 0.20107(6) 0.40488(5) 0.01929(17) Uani d . 1 1
N N1' 1.26942(15) 0.36533(11) 0.61930(9) 0.0397(3) Uani d . 1 1
N N2' 1.13037(14) 0.05064(10) 0.60095(8) 0.0346(3) Uani d . 1 1
N N3' 1.16038(13) 0.53580(9) 0.43102(8) 0.0302(2) Uani d . 1 1
C C1' 1.20774(14) 0.30913(11) 0.57926(9) 0.0265(3) Uani d . 1 1
C C2' 1.13161(13) 0.23860(10) 0.53017(8) 0.0214(2) Uani d . 1 1
C C3' 1.12990(14) 0.13375(10) 0.56895(8) 0.0236(2) Uani d . 1 1
C C4' 0.97057(12) 0.35981(9) 0.31831(8) 0.0192(2) Uani d . 1 1
C C5' 0.92300(12) 0.25132(9) 0.31831(8) 0.0181(2) Uani d . 1 1
C C6' 1.06105(12) 0.26850(9) 0.44854(8) 0.0183(2) Uani d . 1 1
C C7' 1.05045(12) 0.36764(9) 0.39479(8) 0.0194(2) Uani d . 1 1
C C8' 1.11373(13) 0.45944(10) 0.41679(8) 0.0220(2) Uani d . 1 1
C C9' 0.93503(15) 0.43960(10) 0.24239(9) 0.0262(3) Uani d . 1 1
H H9'A 0.9634 0.5077 0.2607 0.031 Uiso calc R 1 1
H H9'B 0.8289 0.4520 0.2309 0.031 Uiso calc R 1 1
H H9'C 0.9893 0.4120 0.1853 0.031 Uiso calc R 1 1
C C10' 0.75678(12) 0.26066(9) 0.33075(8) 0.0187(2) Uani d . 1 1
C C11' 0.68589(13) 0.18118(10) 0.29681(9) 0.0231(2) Uani d . 1 1
H H11' 0.7401 0.1214 0.2630 0.028 Uiso calc R 1 1
C C12' 0.53511(14) 0.18933(11) 0.31243(9) 0.0276(3) Uani d . 1 1
H H12' 0.4859 0.1359 0.2879 0.033 Uiso calc R 1 1
C C13' 0.45660(14) 0.27472(11) 0.36351(10) 0.0290(3) Uani d . 1 1
H H13' 0.3537 0.2798 0.3741 0.035 Uiso calc R 1 1
C C14' 0.52747(14) 0.35269(11) 0.39920(10) 0.0291(3) Uani d . 1 1
H H14' 0.4737 0.4106 0.4353 0.035 Uiso calc R 1 1
C C15' 0.67724(14) 0.34638(10) 0.38225(9) 0.0241(2) Uani d . 1 1
H H15' 0.7256 0.4007 0.4059 0.029 Uiso calc R 1 1
C C16' 0.99343(13) 0.18644(9) 0.23453(8) 0.0189(2) Uani d . 1 1
C C17' 1.13164(13) 0.12020(9) 0.24063(9) 0.0217(2) Uani d . 1 1
H H17' 1.1791 0.1096 0.2992 0.026 Uiso calc R 1 1
C C18' 1.19993(14) 0.06974(10) 0.16117(9) 0.0262(3) Uani d . 1 1
H H18' 1.2949 0.0254 0.1654 0.031 Uiso calc R 1 1
C C19' 1.13090(16) 0.08335(10) 0.07570(9) 0.0288(3) Uani d . 1 1
H H19' 1.1776 0.0478 0.0216 0.035 Uiso calc R 1 1
C C20' 0.99357(15) 0.14899(11) 0.06954(9) 0.0287(3) Uani d . 1 1
H H20' 0.9458 0.1584 0.0110 0.034 Uiso calc R 1 1
C C21' 0.92545(14) 0.20087(10) 0.14786(8) 0.0252(3) Uani d . 1 1
H H21' 0.8317 0.2467 0.1428 0.030 Uiso calc R 1 1

loop_
_atom_site_aniso_label
_atom_site_aniso_U_11
_atom_site_aniso_U_22
_atom_site_aniso_U_33
_atom_site_aniso_U_12
_atom_site_aniso_U_13
_atom_site_aniso_U_23
O1 0.0182(4) 0.0211(4) 0.0176(4) -0.0025(3) 0.0024(3) 0.0021(3)
N1 0.0364(7) 0.0400(7) 0.0369(7) -0.0012(6) 0.0125(5) -0.0044(6)
N2 0.0309(6) 0.0339(6) 0.0282(6) -0.0025(5) 0.0041(5) 0.0049(5)
N3 0.0288(6) 0.0323(6) 0.0317(6) 0.0029(5) -0.0057(5) -0.0042(5)
C1 0.0244(6) 0.0287(6) 0.0235(6) -0.0057(5) 0.0027(5) 0.0005(5)
C2 0.0182(5) 0.0246(6) 0.0184(5) -0.0042(4) 0.0005(4) -0.0005(4)
C3 0.0206(6) 0.0305(6) 0.0177(5) -0.0060(5) 0.0025(4) -0.0003(5)
C4 0.0180(5) 0.0202(5) 0.0208(5) -0.0057(4) -0.0035(4) 0.0002(4)
C5 0.0172(5) 0.0196(5) 0.0160(5) -0.0039(4) 0.0017(4) 0.0020(4)
C6 0.0153(5) 0.0216(5) 0.0184(5) -0.0045(4) -0.0021(4) -0.0018(4)
C7 0.0171(5) 0.0206(5) 0.0204(5) -0.0039(4) -0.0027(4) -0.0016(4)
C8 0.0193(5) 0.0258(6) 0.0225(6) -0.0045(5) -0.0035(4) -0.0022(5)
C9 0.0306(7) 0.0238(6) 0.0258(6) -0.0040(5) -0.0005(5) 0.0060(5)
C10 0.0170(5) 0.0241(5) 0.0161(5) -0.0055(4) -0.0003(4) 0.0021(4)
C11 0.0203(5) 0.0264(6) 0.0211(5) -0.0049(5) 0.0002(4) -0.0015(5)
C12 0.0188(6) 0.0365(7) 0.0265(6) -0.0013(5) 0.0000(5) 0.0007(5)
C13 0.0187(6) 0.0440(8) 0.0297(6) -0.0110(5) -0.0043(5) 0.0040(6)
C14 0.0281(6) 0.0318(7) 0.0301(6) -0.0146(5) -0.0055(5) 0.0011(5)
C15 0.0234(6) 0.0238(6) 0.0254(6) -0.0070(5) -0.0015(5) 0.0000(5)
C16 0.0180(5) 0.0197(5) 0.0180(5) -0.0032(4) -0.0026(4) 0.0010(4)
C17 0.0188(5) 0.0234(6) 0.0259(6) -0.0047(4) -0.0024(5) 0.0033(5)
C18 0.0287(6) 0.0274(6) 0.0330(7) -0.0121(5) -0.0109(5) 0.0032(5)
C19 0.0466(8) 0.0355(7) 0.0231(6) -0.0175(6) -0.0107(6) -0.0007(5)
C20 0.0451(8) 0.0385(7) 0.0185(6) -0.0164(6) 0.0006(6) 0.0005(5)
C21 0.0287(6) 0.0306(6) 0.0204(5) -0.0135(5) -0.0011(5) 0.0015(5)
O1' 0.0198(4) 0.0208(4) 0.0176(4) -0.0045(3) -0.0035(3) 0.0023(3)
N1' 0.0412(7) 0.0389(7) 0.0397(7) -0.0079(6) -0.0131(6) -0.0056(6)
N2' 0.0397(7) 0.0325(6) 0.0303(6) -0.0033(5) -0.0062(5) 0.0042(5)
N3' 0.0302(6) 0.0310(6) 0.0312(6) -0.0109(5) 0.0057(5) -0.0038(5)
C1' 0.0250(6) 0.0289(6) 0.0243(6) -0.0013(5) -0.0044(5) -0.0013(5)
C2' 0.0192(5) 0.0246(6) 0.0195(5) -0.0020(4) -0.0017(4) -0.0006(4)
C3' 0.0229(6) 0.0276(6) 0.0184(5) -0.0002(5) -0.0034(5) -0.0010(5)
C4' 0.0154(5) 0.0209(5) 0.0203(5) -0.0016(4) 0.0033(4) 0.0007(4)
C5' 0.0175(5) 0.0201(5) 0.0158(5) -0.0011(4) -0.0022(4) 0.0023(4)
C6' 0.0141(5) 0.0214(5) 0.0188(5) -0.0019(4) 0.0020(4) -0.0018(4)
C7' 0.0161(5) 0.0213(5) 0.0208(5) -0.0036(4) 0.0030(4) -0.0005(4)
C8' 0.0188(5) 0.0251(6) 0.0219(6) -0.0042(5) 0.0032(4) -0.0009(5)
C9' 0.0293(6) 0.0250(6) 0.0241(6) -0.0046(5) -0.0004(5) 0.0061(5)
C10' 0.0167(5) 0.0215(5) 0.0172(5) -0.0015(4) -0.0001(4) 0.0031(4)
C11' 0.0214(6) 0.0240(6) 0.0234(6) -0.0030(5) 0.0003(5) -0.0010(5)
C12' 0.0221(6) 0.0299(6) 0.0325(7) -0.0087(5) -0.0021(5) 0.0027(5)
C13' 0.0177(6) 0.0339(7) 0.0344(7) -0.0025(5) 0.0028(5) 0.0059(6)
C14' 0.0225(6) 0.0284(6) 0.0335(7) 0.0019(5) 0.0060(5) 0.0001(5)
C15' 0.0215(6) 0.0234(6) 0.0268(6) -0.0029(5) 0.0013(5) -0.0013(5)
C16' 0.0185(5) 0.0196(5) 0.0187(5) -0.0037(4) 0.0012(4) 0.0004(4)
C17' 0.0196(5) 0.0208(5) 0.0244(6) -0.0029(4) 0.0004(4) 0.0020(5)
C18' 0.0235(6) 0.0215(6) 0.0313(6) 0.0008(5) 0.0060(5) 0.0021(5)
C19' 0.0347(7) 0.0257(6) 0.0245(6) -0.0023(5) 0.0103(5) -0.0019(5)
C20' 0.0331(7) 0.0337(7) 0.0183(5) -0.0035(6) 0.0014(5) 0.0000(5)
C21' 0.0220(6) 0.0308(6) 0.0208(6) 0.0002(5) -0.0012(5) 0.0022(5)

loop_
_atom_type_symbol
_atom_type_description
_atom_type_scat_dispersion_real
_atom_type_scat_dispersion_imag
_atom_type_scat_source
C C 0.0033 0.0016 'International Tables Vol C Tables 4.2.6.8 and 6.1.1.4'
H H 0.0000 0.0000 'International Tables Vol C Tables 4.2.6.8 and 6.1.1.4'
N N 0.0061 0.0033 'International Tables Vol C Tables 4.2.6.8 and 6.1.1.4'
O O 0.0106 0.0060 'International Tables Vol C Tables 4.2.6.8 and 6.1.1.4'

loop_
_geom_angle_atom_site_label_1
_geom_angle_atom_site_label_2
_geom_angle_atom_site_label_3
_geom_angle
C6 O1 C5 110.17(8)
N1 C1 C2 179.94(19)
C6 C2 C1 121.39(11)
C6 C2 C3 120.28(11)
C1 C2 C3 118.33(11)
N2 C3 C2 178.90(14)
C7 C4 C9 127.97(11)
C7 C4 C5 109.10(10)
C9 C4 C5 122.86(11)
O1 C5 C4 102.37(9)
O1 C5 C16 109.19(9)
C4 C5 C16 108.53(9)
O1 C5 C10 105.72(8)
C4 C5 C10 114.22(10)
C16 C5 C10 115.82(10)
O1 C6 C2 120.36(10)
O1 C6 C7 109.26(10)
C2 C6 C7 130.38(11)
C4 C7 C8 123.65(11)
C4 C7 C6 109.02(10)
C8 C7 C6 127.34(11)
N3 C8 C7 175.48(14)
C4 C9 H9A 109.5
C4 C9 H9B 109.5
H9A C9 H9B 109.5
C4 C9 H9C 109.5
H9A C9 H9C 109.5
H9B C9 H9C 109.5
C15 C10 C11 119.65(11)
C15 C10 C5 120.37(11)
C11 C10 C5 119.70(11)
C12 C11 C10 119.95(12)
C12 C11 H11 120.0
C10 C11 H11 120.0
C13 C12 C11 119.97(12)
C13 C12 H12 120.0
C11 C12 H12 120.0
C14 C13 C12 120.39(12)
C14 C13 H13 119.8
C12 C13 H13 119.8
C13 C14 C15 119.99(12)
C13 C14 H14 120.0
C15 C14 H14 120.0
C14 C15 C10 120.03(12)
C14 C15 H15 120.0
C10 C15 H15 120.0
C17 C16 C21 119.62(11)
C17 C16 C5 120.49(11)
C21 C16 C5 119.64(10)
C16 C17 C18 119.77(12)
C16 C17 H17 120.1
C18 C17 H17 120.1
C19 C18 C17 120.14(12)
C19 C18 H18 119.9
C17 C18 H18 119.9
C20 C19 C18 120.17(13)
C20 C19 H19 119.9
C18 C19 H19 119.9
C19 C20 C21 119.97(13)
C19 C20 H20 120.0
C21 C20 H20 120.0
C20 C21 C16 120.30(12)
C20 C21 H21 119.9
C16 C21 H21 119.9
C6' O1' C5' 110.25(8)
N1' C1' C2' 179.47(14)
C6' C2' C1' 121.78(11)
C6' C2' C3' 120.02(11)
C1' C2' C3' 118.20(10)
N2' C3' C2' 178.76(14)
C7' C4' C9' 127.80(11)
C7' C4' C5' 109.09(10)
C9' C4' C5' 123.09(10)
O1' C5' C4' 102.35(9)
O1' C5' C16' 109.11(8)
C4' C5' C16' 108.89(9)
O1' C5' C10' 106.34(8)
C4' C5' C10' 112.82(9)
C16' C5' C10' 116.33(10)
O1' C6' C2' 120.27(10)
O1' C6' C7' 109.49(9)
C2' C6' C7' 130.22(11)
C4' C7' C8' 124.09(11)
C4' C7' C6' 108.81(10)
C8' C7' C6' 127.10(10)
N3' C8' C7' 176.62(13)
C4' C9' H9'A 109.5
C4' C9' H9'B 109.5
H9'A C9' H9'B 109.5
C4' C9' H9'C 109.5
H9'A C9' H9'C 109.5
H9'B C9' H9'C 109.5
C11' C10' C15' 119.72(11)
C11' C10' C5' 120.81(10)
C15' C10' C5' 119.32(11)
C10' C11' C12' 119.71(12)
C10' C11' H11' 120.1
C12' C11' H11' 120.1
C13' C12' C11' 120.31(12)
C13' C12' H12' 119.8
C11' C12' H12' 119.8
C14' C13' C12' 120.11(12)
C14' C13' H13' 119.9
C12' C13' H13' 119.9
C13' C14' C15' 119.93(12)
C13' C14' H14' 120.0
C15' C14' H14' 120.0
C14' C15' C10' 120.18(12)
C14' C15' H15' 119.9
C10' C15' H15' 119.9
C17' C16' C21' 119.14(11)
C17' C16' C5' 120.97(10)
C21' C16' C5' 119.62(10)
C18' C17' C16' 119.95(11)
C18' C17' H17' 120.0
C16' C17' H17' 120.0
C19' C18' C17' 120.54(11)
C19' C18' H18' 119.7
C17' C18' H18' 119.7
C20' C19' C18' 119.58(12)
C20' C19' H19' 120.2
C18' C19' H19' 120.2
C21' C20' C19' 120.41(12)
C21' C20' H20' 119.8
C19' C20' H20' 119.8
C20' C21' C16' 120.36(11)
C20' C21' H21' 119.8
C16' C21' H21' 119.8

loop_
_geom_bond_atom_site_label_1
_geom_bond_atom_site_label_2
_geom_bond_distance
O1 C6 1.3320(14)
O1 C5 1.4866(13)
N1 C1 1.1450(17)
N2 C3 1.1437(16)
N3 C8 1.1443(16)
C1 C2 1.4280(18)
C2 C6 1.3642(16)
C2 C3 1.4295(16)
C4 C7 1.3432(17)
C4 C9 1.4772(16)
C4 C5 1.5107(16)
C5 C16 1.5197(16)
C5 C10 1.5202(16)
C6 C7 1.4580(15)
C7 C8 1.4277(17)
C9 H9A 0.9800
C9 H9B 0.9800
C9 H9C 0.9800
C10 C15 1.3912(17)
C10 C11 1.3926(17)
C11 C12 1.3875(17)
C11 H11 0.9500
C12 C13 1.384(2)
C12 H12 0.9500
C13 C14 1.380(2)
C13 H13 0.9500
C14 C15 1.3879(17)
C14 H14 0.9500
C15 H15 0.9500
C16 C17 1.3881(16)
C16 C21 1.3898(17)
C17 C18 1.3894(18)
C17 H17 0.9500
C18 C19 1.383(2)
C18 H18 0.9500
C19 C20 1.379(2)
C19 H19 0.9500
C20 C21 1.3826(18)
C20 H20 0.9500
C21 H21 0.9500
O1' C6' 1.3295(14)
O1' C5' 1.4808(12)
N1' C1' 1.1469(18)
N2' C3' 1.1417(17)
N3' C8' 1.1448(16)
C1' C2' 1.4239(18)
C2' C6' 1.3647(15)
C2' C3' 1.4351(17)
C4' C7' 1.3432(16)
C4' C9' 1.4779(15)
C4' C5' 1.5118(16)
C5' C16' 1.5180(16)
C5' C10' 1.5243(15)
C6' C7' 1.4547(15)
C7' C8' 1.4273(17)
C9' H9'A 0.9800
C9' H9'B 0.9800
C9' H9'C 0.9800
C10' C11' 1.3866(17)
C10' C15' 1.3911(17)
C11' C12' 1.3907(17)
C11' H11' 0.9500
C12' C13' 1.3816(19)
C12' H12' 0.9500
C13' C14' 1.380(2)
C13' H13' 0.9500
C14' C15' 1.3872(18)
C14' H14' 0.9500
C15' H15' 0.9500
C16' C17' 1.3919(16)
C16' C21' 1.3952(16)
C17' C18' 1.3861(18)
C17' H17' 0.9500
C18' C19' 1.3837(19)
C18' H18' 0.9500
C19' C20' 1.3822(19)
C19' H19' 0.9500
C20' C21' 1.3792(18)
C20' H20' 0.9500
C21' H21' 0.9500

loop_
_geom_hbond_atom_site_label_D
_geom_hbond_atom_site_label_H
_geom_hbond_atom_site_label_A
_geom_hbond_site_symmetry_A
_geom_hbond_distance_DH
_geom_hbond_distance_HA
_geom_hbond_distance_DA
_geom_hbond_angle_DHA
_geom_hbond_publ_flag
C20' H20' Cg1 2_665 0.95 2.69 3.4041(14) 133 yes
C9 H9B N3' 4_555 0.98 2.70 3.4560(14) 134 yes

loop_
_geom_torsion_atom_site_label_1
_geom_torsion_atom_site_label_2
_geom_torsion_atom_site_label_3
_geom_torsion_atom_site_label_4
_geom_torsion
C6 O1 C5 C4 2.74(11)
C6 O1 C5 C16 117.63(10)
C6 O1 C5 C10 -117.13(10)
C7 C4 C5 O1 -1.50(12)
C9 C4 C5 O1 175.57(10)
C7 C4 C5 C16 -116.87(11)
C9 C4 C5 C16 60.21(14)
C7 C4 C5 C10 112.25(11)
C9 C4 C5 C10 -70.67(14)
C5 O1 C6 C2 177.73(10)
C5 O1 C6 C7 -2.95(12)
C1 C2 C6 O1 179.78(11)
C3 C2 C6 O1 -0.45(17)
C1 C2 C6 C7 0.6(2)
C3 C2 C6 C7 -179.61(11)
C9 C4 C7 C8 2.6(2)
C5 C4 C7 C8 179.51(11)
C9 C4 C7 C6 -177.01(11)
C5 C4 C7 C6 -0.12(13)
O1 C6 C7 C4 1.95(13)
C2 C6 C7 C4 -178.82(12)
O1 C6 C7 C8 -177.67(11)
C2 C6 C7 C8 1.6(2)
O1 C5 C10 C15 90.54(12)
C4 C5 C10 C15 -21.21(15)
C16 C5 C10 C15 -148.43(10)
O1 C5 C10 C11 -83.48(12)
C4 C5 C10 C11 164.77(10)
C16 C5 C10 C11 37.56(14)
C15 C10 C11 C12 0.68(17)
C5 C10 C11 C12 174.74(11)
C10 C11 C12 C13 -0.52(18)
C11 C12 C13 C14 -0.1(2)
C12 C13 C14 C15 0.6(2)
C13 C14 C15 C10 -0.41(19)
C11 C10 C15 C14 -0.22(17)
C5 C10 C15 C14 -174.24(11)
O1 C5 C16 C17 -30.62(13)
C4 C5 C16 C17 80.23(12)
C10 C5 C16 C17 -149.77(10)
O1 C5 C16 C21 155.10(10)
C4 C5 C16 C21 -94.05(12)
C10 C5 C16 C21 35.95(15)
C21 C16 C17 C18 -1.44(17)
C5 C16 C17 C18 -175.72(10)
C16 C17 C18 C19 -0.09(19)
C17 C18 C19 C20 0.7(2)
C18 C19 C20 C21 0.3(2)
C19 C20 C21 C16 -1.8(2)
C17 C16 C21 C20 2.41(18)
C5 C16 C21 C20 176.74(11)
C6' O1' C5' C4' 1.01(11)
C6' O1' C5' C16' 116.26(10)
C6' O1' C5' C10' -117.54(10)
C7' C4' C5' O1' -0.64(12)
C9' C4' C5' O1' 177.60(10)
C7' C4' C5' C16' -116.05(10)
C9' C4' C5' C16' 62.19(13)
C7' C4' C5' C10' 113.21(11)
C9' C4' C5' C10' -68.54(14)
C5' O1' C6' C2' -179.83(10)
C5' O1' C6' C7' -1.00(12)
C1' C2' C6' O1' -179.38(11)
C3' C2' C6' O1' 0.38(17)
C1' C2' C6' C7' 2.1(2)
C3' C2' C6' C7' -178.17(12)
C9' C4' C7' C8' 1.5(2)
C5' C4' C7' C8' 179.64(11)
C9' C4' C7' C6' -178.04(11)
C5' C4' C7' C6' 0.10(13)
O1' C6' C7' C4' 0.57(13)
C2' C6' C7' C4' 179.24(12)
O1' C6' C7' C8' -178.96(11)
C2' C6' C7' C8' -0.3(2)
O1' C5' C10' C11' -94.48(12)
C4' C5' C10' C11' 154.11(10)
C16' C5' C10' C11' 27.23(14)
O1' C5' C10' C15' 81.20(12)
C4' C5' C10' C15' -30.22(14)
C16' C5' C10' C15' -157.09(10)
C15' C10' C11' C12' 1.69(17)
C5' C10' C11' C12' 177.34(10)
C10' C11' C12' C13' -1.61(18)
C11' C12' C13' C14' 0.16(19)
C12' C13' C14' C15' 1.22(19)
C13' C14' C15' C10' -1.13(19)
C11' C10' C15' C14' -0.33(17)
C5' C10' C15' C14' -176.05(11)
O1' C5' C16' C17' -21.91(15)
C4' C5' C16' C17' 89.06(12)
C10' C5' C16' C17' -142.14(11)
O1' C5' C16' C21' 164.16(10)
C4' C5' C16' C21' -84.88(13)
C10' C5' C16' C21' 43.92(15)
C21' C16' C17' C18' 0.08(18)
C5' C16' C17' C18' -173.88(11)
C16' C17' C18' C19' -0.94(19)
C17' C18' C19' C20' 0.8(2)
C18' C19' C20' C21' 0.1(2)
C19' C20' C21' C16' -1.0(2)
C17' C16' C21' C20' 0.86(19)
C5' C16' C21' C20' 174.90(12)
